data_4087595
loop_
_publ_author_name
'Werl\'e, Christophe'
'Karmazin, Lydia'
'Bailly, Corinne'
'Ricard, Louis'
'Djukic, Jean-Pierre'

_publ_section_title
;
 Stabilization of an Electron-Unsaturated Pd(I)--Pd(I) Unit by Double
 Hemichelation
;
_journal_issue 12
_journal_name_full Organometallics
_journal_page_first 3055
_journal_paper_doi 10.1021/acs.organomet.5b00349
_journal_volume 34
_journal_year 2015
_chemical_formula_moiety 'C24 H18 Cr2 O6'
_chemical_formula_sum 'C24 H18 Cr2 O6'
_chemical_formula_weight 506.38
_space_group_crystal_system monoclinic
_space_group_IT_number 14
_space_group_name_Hall '-P 2ybc'
_space_group_name_H-M_alt 'P 1 21/c 1'
_atom_sites_solution_hydrogens geom
_audit_creation_method SHELXL-2013
_cell_angle_alpha 90
_cell_angle_beta 95.859(1)
_cell_angle_gamma 90
_cell_formula_units_Z 2
_cell_length_a 11.785(1)
_cell_length_b 7.100(1)
_cell_length_c 12.761(1)
_cell_measurement_reflns_used 3217
_cell_measurement_temperature 150.0(1)
_cell_measurement_theta_max 30.034
_cell_measurement_theta_min 0.998
_cell_volume 1062.18(19)
_computing_cell_refinement 'DENZO (Otwinowski & Minor, 1997) & COLLECT'
_computing_data_collection 'COLLECT (Hooft, R.W.W., 1998)'
_computing_data_reduction 'DENZO & COLLECT'
_computing_molecular_graphics 'PLATON (Spek, 2009)'
_computing_structure_refinement 'SHELXL-2013 (Sheldrick, 2013)'
_computing_structure_solution 'SIR97 (Altomare et al., 1999)'
_diffrn_ambient_temperature 150.0(1)
_diffrn_measured_fraction_theta_full 0.999
_diffrn_measured_fraction_theta_max 0.996
_diffrn_measurement_device_type 'Kappa APEX II'
_diffrn_measurement_method 'phi and omega scans'
_diffrn_radiation_type MoK\a
_diffrn_radiation_wavelength 0.71069
_diffrn_reflns_av_R_equivalents 0.0675
_diffrn_reflns_av_unetI/netI 0.0454
_diffrn_reflns_Laue_measured_fraction_full 0.999
_diffrn_reflns_Laue_measured_fraction_max 0.996
_diffrn_reflns_limit_h_max 16
_diffrn_reflns_limit_h_min -16
_diffrn_reflns_limit_k_max 9
_diffrn_reflns_limit_k_min -9
_diffrn_reflns_limit_l_max 17
_diffrn_reflns_limit_l_min -17
_diffrn_reflns_number 14146
_diffrn_reflns_point_group_measured_fraction_full 0.999
_diffrn_reflns_point_group_measured_fraction_max 0.996
_diffrn_reflns_theta_full 25.240
_diffrn_reflns_theta_max 29.965
_diffrn_reflns_theta_min 1.737
_exptl_absorpt_coefficient_mu 1.062
_exptl_absorpt_correction_T_max 1.0822
_exptl_absorpt_correction_T_min 0.88692
_exptl_absorpt_correction_type multi-scan
_exptl_absorpt_process_details DENZO/SCALEPACK
_exptl_crystal_colour yellow
_exptl_crystal_density_diffrn 1.583
_exptl_crystal_description plate
_exptl_crystal_F_000 516
_exptl_crystal_size_max 0.240
_exptl_crystal_size_mid 0.200
_exptl_crystal_size_min 0.020
_refine_diff_density_max 3.291
_refine_diff_density_min -1.506
_refine_diff_density_rms 0.207
_refine_ls_extinction_method none
_refine_ls_goodness_of_fit_ref 1.031
_refine_ls_hydrogen_treatment constr
_refine_ls_matrix_type full
_refine_ls_number_parameters 145
_refine_ls_number_reflns 3070
_refine_ls_number_restraints 0
_refine_ls_restrained_S_all 1.031
_refine_ls_R_factor_all 0.1499
_refine_ls_R_factor_gt 0.1337
_refine_ls_shift/su_max 0.000
_refine_ls_shift/su_mean 0.000
_refine_ls_structure_factor_coef Fsqd
_refine_ls_weighting_details 'w=1/[\s^2^(Fo^2^)+(0.1081P)^2^+29.9664P] where P=(Fo^2^+2Fc^2^)/3'
_refine_ls_weighting_scheme calc
_refine_ls_wR_factor_gt 0.3560
_refine_ls_wR_factor_ref 0.3651
_reflns_Friedel_coverage 0.000
_reflns_number_gt 2554
_reflns_number_total 3070
_reflns_threshold_expression 'I > 2\s(I)'
_cod_data_source_file om5b00349_si_002.cif
_cod_data_source_block 6
_cod_original_sg_symbol_H-M 'P 21/c'
_cod_database_code 4087595
_shelx_space_group_comment
;
The symmetry employed for this shelxl refinement is uniquely defined
by the following loop, which should always be used as a source of
symmetry information in preference to the above space-group names.
They are only intended as comments.
;
_shelx_estimated_absorpt_t_min 0.785
_shelx_estimated_absorpt_t_max 0.979
_shelxl_version_number 2013-4
_publcif_info_exptl_table_max_cols 6

loop_
_space_group_symop_operation_xyz
'x, y, z'
'-x, y+1/2, -z+1/2'
'-x, -y, -z'
'x, -y-1/2, z-1/2'

loop_
_atom_site_label
_atom_site_type_symbol
_atom_site_fract_x
_atom_site_fract_y
_atom_site_fract_z
_atom_site_U_iso_or_equiv
_atom_site_adp_type
_atom_site_occupancy
_atom_site_site_symmetry_order
_atom_site_calc_flag
_atom_site_refinement_flags_posn
_atom_site_refinement_flags_adp
Cr1 Cr 0.79652(11) 0.1509(2) 0.38497(11) 0.0259(4) Uani 1 1 d . .
O1 O 0.7126(7) 0.4597(12) 0.2365(6) 0.0484(19) Uani 1 1 d . .
O2 O 1.0223(7) 0.1681(15) 0.2969(8) 0.062(3) Uani 1 1 d . .
O3 O 0.8779(8) 0.4312(14) 0.5519(7) 0.062(2) Uani 1 1 d . .
C1 C 0.4663(8) 0.0503(13) 0.0392(7) 0.0314(18) Uani 1 1 d . .
H1A H 0.4554 0.1832 0.0169 0.038 Uiso 1 1 calc R U
H1B H 0.3899 -0.0084 0.0372 0.038 Uiso 1 1 calc R U
C2 C 0.5215(8) 0.0463(14) 0.1509(7) 0.0321(18) Uani 1 1 d . .
H2 H 0.4805 0.1059 0.2020 0.039 Uiso 1 1 calc R U
C3 C 0.6198(8) -0.0300(15) 0.1862(7) 0.0337(19) Uani 1 1 d . .
H3 H 0.6635 -0.0846 0.1354 0.040 Uiso 1 1 calc R U
C4 C 0.6685(7) -0.0387(13) 0.2969(7) 0.0290(17) Uani 1 1 d . .
C5 C 0.7723(8) -0.1357(14) 0.3196(8) 0.0338(19) Uani 1 1 d . .
H5 H 0.8087 -0.1924 0.2645 0.041 Uiso 1 1 calc R U
C6 C 0.8225(9) -0.1486(16) 0.4256(9) 0.042(2) Uani 1 1 d . .
H6 H 0.8916 -0.2166 0.4412 0.050 Uiso 1 1 calc R U
C7 C 0.7718(8) -0.0635(15) 0.5054(8) 0.038(2) Uani 1 1 d . .
H7 H 0.8066 -0.0725 0.5757 0.045 Uiso 1 1 calc R U
C8 C 0.6688(7) 0.0373(15) 0.4846(7) 0.0334(19) Uani 1 1 d . .
H8 H 0.6337 0.0953 0.5401 0.040 Uiso 1 1 calc R U
C9 C 0.6190(7) 0.0499(13) 0.3792(7) 0.0280(16) Uani 1 1 d . .
H9 H 0.5506 0.1199 0.3639 0.034 Uiso 1 1 calc R U
C10 C 0.7487(9) 0.3430(13) 0.2936(8) 0.036(2) Uani 1 1 d . .
C11 C 0.9357(8) 0.1605(17) 0.3302(9) 0.042(2) Uani 1 1 d . .
C12 C 0.8486(9) 0.3223(15) 0.4875(8) 0.040(2) Uani 1 1 d . .

loop_
_atom_site_aniso_label
_atom_site_aniso_U_11
_atom_site_aniso_U_22
_atom_site_aniso_U_33
_atom_site_aniso_U_23
_atom_site_aniso_U_13
_atom_site_aniso_U_12
Cr1 0.0239(6) 0.0266(7) 0.0272(7) 0.0000(5) 0.0028(5) -0.0022(5)
O1 0.058(5) 0.043(4) 0.044(4) 0.009(3) 0.002(4) -0.003(4)
O2 0.032(4) 0.087(7) 0.072(6) 0.005(5) 0.023(4) -0.008(4)
O3 0.073(6) 0.060(6) 0.048(5) -0.012(4) -0.012(4) -0.016(5)
C1 0.032(4) 0.030(4) 0.031(4) -0.005(3) -0.002(3) -0.003(4)
C2 0.029(4) 0.036(5) 0.031(4) -0.009(4) 0.001(3) -0.001(4)
C3 0.033(4) 0.041(5) 0.027(4) -0.005(4) 0.005(3) -0.005(4)
C4 0.028(4) 0.026(4) 0.033(4) -0.005(3) 0.003(3) -0.006(3)
C5 0.036(4) 0.032(5) 0.034(4) -0.006(4) 0.006(4) -0.001(4)
C6 0.038(5) 0.042(5) 0.045(5) 0.008(5) 0.001(4) 0.011(4)
C7 0.037(5) 0.038(5) 0.039(5) 0.009(4) 0.005(4) -0.004(4)
C8 0.026(4) 0.041(5) 0.033(4) 0.006(4) 0.003(3) 0.001(4)
C9 0.023(4) 0.028(4) 0.032(4) 0.001(3) 0.002(3) 0.003(3)
C10 0.042(5) 0.026(4) 0.037(5) -0.003(4) -0.013(4) -0.009(4)
C11 0.029(4) 0.049(6) 0.048(6) -0.004(5) 0.006(4) -0.008(4)
C12 0.047(6) 0.039(5) 0.034(5) 0.000(4) 0.009(4) -0.005(4)

loop_
_atom_type_symbol
_atom_type_description
_atom_type_scat_dispersion_real
_atom_type_scat_dispersion_imag
_atom_type_scat_source
C C 0.0033 0.0016 'International Tables Vol C Tables 4.2.6.8 and 6.1.1.4'
H H 0.0000 0.0000 'International Tables Vol C Tables 4.2.6.8 and 6.1.1.4'
O O 0.0106 0.0060 'International Tables Vol C Tables 4.2.6.8 and 6.1.1.4'
Cr Cr 0.3209 0.6236 'International Tables Vol C Tables 4.2.6.8 and 6.1.1.4'

loop_
_geom_angle_atom_site_label_1
_geom_angle_atom_site_label_2
_geom_angle_atom_site_label_3
_geom_angle
_geom_angle_site_symmetry_1
_geom_angle_site_symmetry_3
C10 Cr1 C12 91.1(4) . .
C10 Cr1 C11 87.7(5) . .
C12 Cr1 C11 90.0(5) . .
C10 Cr1 C6 152.7(4) . .
C12 Cr1 C6 116.2(5) . .
C11 Cr1 C6 91.0(5) . .
C10 Cr1 C7 153.9(4) . .
C12 Cr1 C7 91.1(4) . .
C11 Cr1 C7 118.4(5) . .
C6 Cr1 C7 36.3(4) . .
C10 Cr1 C9 89.5(4) . .
C12 Cr1 C9 118.9(4) . .
C11 Cr1 C9 151.0(4) . .
C6 Cr1 C9 78.6(4) . .
C7 Cr1 C9 66.8(4) . .
C10 Cr1 C5 115.1(4) . .
C12 Cr1 C5 153.7(4) . .
C11 Cr1 C5 88.7(4) . .
C6 Cr1 C5 37.6(4) . .
C7 Cr1 C5 66.7(4) . .
C9 Cr1 C5 66.6(3) . .
C10 Cr1 C8 116.7(4) . .
C12 Cr1 C8 91.7(4) . .
C11 Cr1 C8 155.5(5) . .
C6 Cr1 C8 66.4(4) . .
C7 Cr1 C8 37.2(3) . .
C9 Cr1 C8 37.3(3) . .
C5 Cr1 C8 79.2(4) . .
C10 Cr1 C4 88.9(4) . .
C12 Cr1 C4 155.7(4) . .
C11 Cr1 C4 114.3(4) . .
C6 Cr1 C4 66.9(4) . .
C7 Cr1 C4 78.7(4) . .
C9 Cr1 C4 36.8(3) . .
C5 Cr1 C4 37.0(3) . .
C8 Cr1 C4 66.9(3) . .
C2 C1 C1 114.2(9) . 3_655
C2 C1 H1A 108.7 . .
C1 C1 H1A 108.7 3_655 .
C2 C1 H1B 108.7 . .
C1 C1 H1B 108.7 3_655 .
H1A C1 H1B 107.6 . .
C3 C2 C1 127.8(9) . .
C3 C2 H2 116.1 . .
C1 C2 H2 116.1 . .
C2 C3 C4 126.1(9) . .
C2 C3 H3 117.0 . .
C4 C3 H3 117.0 . .
C9 C4 C5 119.0(8) . .
C9 C4 C3 123.4(8) . .
C5 C4 C3 117.6(8) . .
C9 C4 Cr1 70.4(5) . .
C5 C4 Cr1 70.3(5) . .
C3 C4 Cr1 129.4(6) . .
C4 C5 C6 119.7(9) . .
C4 C5 Cr1 72.7(5) . .
C6 C5 Cr1 71.0(6) . .
C4 C5 H5 120.1 . .
C6 C5 H5 120.1 . .
Cr1 C5 H5 128.3 . .
C7 C6 C5 120.4(9) . .
C7 C6 Cr1 71.9(6) . .
C5 C6 Cr1 71.3(6) . .
C7 C6 H6 119.8 . .
C5 C6 H6 119.8 . .
Cr1 C6 H6 129.5 . .
C6 C7 C8 121.0(9) . .
C6 C7 Cr1 71.8(6) . .
C8 C7 Cr1 72.0(6) . .
C6 C7 H7 119.5 . .
C8 C7 H7 119.5 . .
Cr1 C7 H7 129.1 . .
C7 C8 C9 118.4(9) . .
C7 C8 Cr1 70.8(5) . .
C9 C8 Cr1 70.9(5) . .
C7 C8 H8 120.8 . .
C9 C8 H8 120.8 . .
Cr1 C8 H8 130.0 . .
C4 C9 C8 121.4(8) . .
C4 C9 Cr1 72.8(5) . .
C8 C9 Cr1 71.9(5) . .
C4 C9 H9 119.3 . .
C8 C9 H9 119.3 . .
Cr1 C9 H9 128.2 . .
O1 C10 Cr1 176.2(9) . .
O2 C11 Cr1 179.2(11) . .
O3 C12 Cr1 177.9(10) . .

loop_
_geom_bond_atom_site_label_1
_geom_bond_atom_site_label_2
_geom_bond_distance
_geom_bond_site_symmetry_2
Cr1 C10 1.845(10) .
Cr1 C12 1.846(11) .
Cr1 C11 1.849(10) .
Cr1 C6 2.203(11) .
Cr1 C7 2.203(10) .
Cr1 C9 2.206(8) .
Cr1 C5 2.207(10) .
Cr1 C8 2.219(9) .
Cr1 C4 2.237(8) .
O1 C10 1.156(12) .
O2 C11 1.145(12) .
O3 C12 1.155(13) .
C1 C2 1.506(12) .
C1 C1 1.518(18) 3_655
C1 H1A 0.9900 .
C1 H1B 0.9900 .
C2 C3 1.316(13) .
C2 H2 0.9500 .
C3 C4 1.471(12) .
C3 H3 0.9500 .
C4 C9 1.402(12) .
C4 C5 1.409(13) .
C5 C6 1.422(14) .
C5 H5 0.9500 .
C6 C7 1.372(15) .
C6 H6 0.9500 .
C7 C8 1.411(13) .
C7 H7 0.9500 .
C8 C9 1.414(12) .
C8 H8 0.9500 .
C9 H9 0.9500 .

loop_
_geom_torsion_atom_site_label_1
_geom_torsion_atom_site_label_2
_geom_torsion_atom_site_label_3
_geom_torsion_atom_site_label_4
_geom_torsion
_geom_torsion_site_symmetry_1
C1 C1 C2 C3 1.2(17) 3_655
C1 C2 C3 C4 -176.9(9) .
C2 C3 C4 C9 -5.8(16) .
C2 C3 C4 C5 176.6(10) .
C2 C3 C4 Cr1 -97.0(11) .
C9 C4 C5 C6 2.5(14) .
C3 C4 C5 C6 -179.8(9) .
Cr1 C4 C5 C6 55.3(9) .
C9 C4 C5 Cr1 -52.8(8) .
C3 C4 C5 Cr1 125.0(8) .
C4 C5 C6 C7 -1.5(16) .
Cr1 C5 C6 C7 54.6(10) .
C4 C5 C6 Cr1 -56.1(8) .
C5 C6 C7 C8 0.5(16) .
Cr1 C6 C7 C8 54.8(9) .
C5 C6 C7 Cr1 -54.3(9) .
C6 C7 C8 C9 -0.4(15) .
Cr1 C7 C8 C9 54.3(8) .
C6 C7 C8 Cr1 -54.7(9) .
C5 C4 C9 C8 -2.6(13) .
C3 C4 C9 C8 179.9(9) .
Cr1 C4 C9 C8 -55.3(8) .
C5 C4 C9 Cr1 52.7(8) .
C3 C4 C9 Cr1 -124.9(9) .
C7 C8 C9 C4 1.5(14) .
Cr1 C8 C9 C4 55.7(8) .
C7 C8 C9 Cr1 -54.2(8) .

loop_
_publcif_info_datablock.id
_publcif_info_datablock.publ_exptl
_publcif_info_datablock.publ_geom
_publcif_info_datablock.structure
publication_text ? ? ?
2a y y y
2b y y y
2c y y y
3 y y y
4a y y y
4b y y y
5 y y y
